data_2005628
loop_
_publ_author_name
'Ramm, M.'
'Selent, D.'

_publ_contact_author
;
      Dr. Matthias Ramm
      Freie Universit\"at Berlin
      Institut f\"ur Kristallographie
      Takustr. 6
      14195 Berlin
      Bundesrepublik Deutschland
;
_publ_section_title
;
 Bis[(1,2,5,6-\h)-1,5-cyclooctadiene]-di-\m-ethoxo-dirhodium(I)
;
_journal_issue 11
_journal_name_full 'Acta Crystallographica Section C'
_journal_page_first 2703
_journal_page_last 2705
_journal_paper_doi 10.1107/S0108270196007998
_journal_volume 52
_journal_year 1996
_chemical_formula_iupac '[Rh2 (C2 H5 O)2 (C8 H12)2]'
_chemical_formula_moiety 'C20 H34 O2 Rh2'
_chemical_formula_sum 'C20 H34 O2 Rh2'
_chemical_formula_weight 512.3
_chemical_name_systematic
;
Bis(1,5-cyclooctadiene)di-\m-ethoxo-dirhodium(I)
;
_space_group_IT_number 13
_symmetry_cell_setting monoclinic
_symmetry_space_group_name_Hall '-P 2yac'
_symmetry_space_group_name_H-M 'P 1 2/n 1'
_audit_creation_method SHELXL
_cell_angle_alpha 90.00
_cell_angle_beta 94.93(3)
_cell_angle_gamma 90.00
_cell_formula_units_Z 2
_cell_length_a 12.474(2)
_cell_length_b 6.3201(8)
_cell_length_c 12.418(3)
_cell_measurement_reflns_used 42
_cell_measurement_temperature 193(1)
_cell_measurement_theta_max 12.1
_cell_measurement_theta_min 8.1
_cell_volume 975.4(3)
_computing_cell_refinement 'STOE software'
_computing_data_collection 'STOE software'
_computing_data_reduction 'REDUC (Stoe & Cie, 19XX)'
_computing_molecular_graphics 'ORTEPII (Johnson, 1971)'
_computing_publication_material SHELXL93
_computing_structure_refinement 'SHELXL93 (Sheldrick, 1993)'
_computing_structure_solution 'SHELXS86 (Sheldrick, 1990)'
_diffrn_ambient_temperature 193.0(10)
_diffrn_measurement_device Siemens-AED
_diffrn_measurement_method '\w/2\q scan'
_diffrn_radiation_monochromator Nb-filter
_diffrn_radiation_source 'fine-focus sealed tube'
_diffrn_radiation_type MoK\a
_diffrn_radiation_wavelength 0.71073
_diffrn_reflns_av_R_equivalents 0.0177
_diffrn_reflns_av_sigmaI/netI 0.0194
_diffrn_reflns_limit_h_max 15
_diffrn_reflns_limit_h_min 0
_diffrn_reflns_limit_k_max 0
_diffrn_reflns_limit_k_min -8
_diffrn_reflns_limit_l_max 15
_diffrn_reflns_limit_l_min -15
_diffrn_reflns_number 2215
_diffrn_reflns_theta_max 27.00
_diffrn_reflns_theta_min 2.22
_diffrn_standards_decay_% 1.5
_diffrn_standards_interval_time 60
_diffrn_standards_number 3
_exptl_absorpt_coefficient_mu 1.701
_exptl_absorpt_correction_T_max 0.8467
_exptl_absorpt_correction_T_min 0.4638
_exptl_absorpt_correction_type 'integration (Xtal3.2; Hall, Flack & Stewart, 1992)'
_exptl_crystal_colour yellow
_exptl_crystal_density_diffrn 1.744
_exptl_crystal_density_method none
_exptl_crystal_description prism
_exptl_crystal_F_000 520
_exptl_crystal_size_max 0.57
_exptl_crystal_size_mid 0.24
_exptl_crystal_size_min 0.11
_refine_diff_density_max 0.887
_refine_diff_density_min -0.816
_refine_ls_extinction_method none
_refine_ls_goodness_of_fit_all 1.071
_refine_ls_goodness_of_fit_obs 1.123
_refine_ls_hydrogen_treatment 'refall except H41, H42, H51, H52, H81, H82, H91, H92, H10 as riding model'
_refine_ls_matrix_type full
_refine_ls_number_parameters 141
_refine_ls_number_reflns 2120
_refine_ls_number_restraints 1
_refine_ls_restrained_S_all 1.071
_refine_ls_restrained_S_obs 1.122
_refine_ls_R_factor_all 0.0357
_refine_ls_R_factor_obs 0.0287
_refine_ls_shift/esd_max 0.002
_refine_ls_shift/esd_mean 0.000
_refine_ls_structure_factor_coef Fsqd
_refine_ls_weighting_details 'w = 1/[\s^2^(Fo^2^)+(0.0451P)^2^+2.0877P] where P=(Fo^2^+2Fc^2^)/3'
_refine_ls_weighting_scheme calc
_refine_ls_wR_factor_all 0.0780
_refine_ls_wR_factor_obs 0.0752
_reflns_number_observed 1815
_reflns_number_total 2120
_reflns_observed_criterion >2sigma(I)
_cod_data_source_file jz1129.cif
_cod_data_source_block global
_cod_depositor_comments
;
The following automatic conversions were performed:

'_geom_bond_publ_flag' value 'YES' changed to 'yes' according to
/home/saulius/struct/CIF-dictionaries/cif_core.dic dictionary named
'cif_core.dic' version 2.4.1 from 2010-06-29 (17
times).

'_geom_bond_publ_flag' value 'NO' changed to 'no' according
to /home/saulius/struct/CIF-dictionaries/cif_core.dic dictionary
named 'cif_core.dic' version 2.4.1 from
2010-06-29.

'_geom_angle_publ_flag' value 'YES' changed to 'yes'
according to /home/saulius/struct/CIF-dictionaries/cif_core.dic
dictionary named 'cif_core.dic' version 2.4.1 from 2010-06-29 (19
times).

'_geom_angle_publ_flag' value 'NO' changed to 'no' according
to /home/saulius/struct/CIF-dictionaries/cif_core.dic dictionary
named 'cif_core.dic' version 2.4.1 from 2010-06-29 (22 times).

Automatic conversion script
Id: cif_fix_values 1715 2011-07-08 13:25:40Z adriana 

The following automatic conversions were performed:

'_refine_ls_weighting_scheme' value 'calc w =
1/[\s^2^(Fo^2^)+(0.0451P)^2^+2.0877P] where P=(Fo^2^+2Fc^2^)/3' was
changed to 'calc'. New tag '_refine_ls_weighting_details' was
created. The value of the new tag was set to 'w =
1/[\s^2^(Fo^2^)+(0.0451P)^2^+2.0877P] where P=(Fo^2^+2Fc^2^)/3'.

Automatic conversion script
Id: cif_fix_values 3143 2015-03-26 13:38:13Z robertas 
;
_cod_original_sg_symbol_H-M 'P 2/n'
_cod_database_code 2005628

loop_
_symmetry_equiv_pos_as_xyz
'x, y, z'
'x+1/2, -y, z+1/2'
'-x, -y, -z'
'-x-1/2, y, -z-1/2'

loop_
_atom_site_aniso_label
_atom_site_aniso_U_11
_atom_site_aniso_U_22
_atom_site_aniso_U_33
_atom_site_aniso_U_12
_atom_site_aniso_U_13
_atom_site_aniso_U_23
Rh1 0.01633(15) 0.01430(15) 0.01382(15) -0.00005(9) 0.00062(9) -0.00059(9)
O1 0.0215(11) 0.0201(12) 0.0166(11) 0.0002(9) 0.0022(9) -0.0028(9)
C1 0.030(2) 0.027(2) 0.014(2) 0.002(2) 0.0021(14) -0.0049(13)
C2 0.065(3) 0.034(2) 0.027(2) 0.006(2) 0.001(2) -0.013(2)
C3 0.018(2) 0.039(2) 0.021(2) 0.0040(15) -0.0061(13) -0.0060(15)
C4 0.025(2) 0.088(4) 0.030(2) -0.003(2) 0.002(2) -0.018(2)
C5 0.020(2) 0.081(4) 0.034(2) 0.005(2) 0.010(2) 0.011(2)
C6 0.026(2) 0.033(2) 0.019(2) 0.0072(15) 0.0065(14) 0.0013(14)
C7 0.043(2) 0.024(2) 0.026(2) 0.008(2) 0.005(2) -0.0085(14)
C8 0.091(4) 0.024(2) 0.043(3) 0.022(2) 0.002(3) -0.008(2)
C9 0.088(4) 0.025(2) 0.043(3) 0.028(2) -0.011(3) 0.000(2)
C10 0.036(2) 0.025(2) 0.021(2) 0.007(2) -0.0048(15) 0.0023(14)

loop_
_atom_site_label
_atom_site_occupancy
_atom_site_fract_x
_atom_site_fract_y
_atom_site_fract_z
_atom_site_U_iso_or_equiv
_atom_site_thermal_displace_type
_atom_site_calc_flag
_atom_site_refinement_flags
_atom_site_type_symbol
Rh1 1 0.63632(2) 0.38112(4) 0.75616(2) 0.01485(10) Uani d . Rh
O1 1 0.7353(2) 0.2543(4) 0.6478(2) 0.0194(5) Uani d . O
C1 1 0.7186(3) 0.2565(6) 0.5334(3) 0.0238(7) Uani d . C
C2 1 0.7475(5) 0.0486(8) 0.4854(4) 0.0420(11) Uani d . C
C3 1 0.4942(3) 0.4100(6) 0.6530(3) 0.0265(8) Uani d . C
C4 1 0.3928(4) 0.4033(10) 0.7138(4) 0.0477(13) Uani d . C
H41 1 0.3510(4) 0.5465(10) 0.7010(4) 0.057 Uiso calc R H
H42 1 0.3427(4) 0.2813(10) 0.6816(4) 0.057 Uiso calc R H
C5 1 0.4143(3) 0.3694(9) 0.8304(4) 0.0446(12) Uani d . C
H51 1 0.3936(3) 0.2128(9) 0.8479(4) 0.053 Uiso calc R H
H52 1 0.3637(3) 0.4694(9) 0.8706(4) 0.053 Uiso calc R H
C6 1 0.5290(3) 0.4077(6) 0.8759(3) 0.0258(8) Uani d . C
C7 1 0.5838(4) 0.5983(6) 0.8669(3) 0.0305(8) Uani d D C
C8 1 0.5304(5) 0.7934(7) 0.8135(4) 0.0529(14) Uani d . C
H81 1 0.4491(5) 0.7957(7) 0.8293(4) 0.063 Uiso calc R H
H82 1 0.5670(5) 0.9292(7) 0.8488(4) 0.063 Uiso calc R H
C9 1 0.5370(5) 0.8028(7) 0.6967(4) 0.0530(14) Uani d . C
H91 1 0.5996(5) 0.9059(7) 0.6804(4) 0.064 Uiso calc R H
H92 1 0.4649(5) 0.8663(7) 0.6604(4) 0.064 Uiso calc R H
C10 1 0.5564(3) 0.5902(6) 0.6458(3) 0.0277(8) Uani d . C
H10 1 0.5924(3) 0.6017(6) 0.5725(3) 0.033 Uiso calc R H
H3 1 0.4998(35) 0.2953(75) 0.5899(37) 0.033(12) Uiso d . H
H6 1 0.5475(39) 0.3084(82) 0.9403(41) 0.042(13) Uiso d . H
H7 1 0.6525(35) 0.6279(88) 0.9206(42) 0.069(20) Uiso d D H
H11 1 0.6325(33) 0.2750(68) 0.5118(34) 0.025(10) Uiso d . H
H12 1 0.7570(37) 0.3502(75) 0.5017(39) 0.032(12) Uiso d . H
H21 1 0.8110(49) -0.0377(105) 0.4984(50) 0.064(18) Uiso d . H
H22 1 0.7275(44) 0.0555(95) 0.3912(49) 0.061(17) Uiso d . H
H23 1 0.6952(42) -0.0427(94) 0.5060(44) 0.047(15) Uiso d . H

loop_
_atom_type_symbol
_atom_type_description
_atom_type_scat_dispersion_real
_atom_type_scat_dispersion_imag
_atom_type_scat_source
Rh Rh -1.1178 0.9187 'International Tables Vol C Tables 4.2.6.8 and 6.1.1.4'
O O 0.0106 0.0060 'International Tables Vol C Tables 4.2.6.8 and 6.1.1.4'
C C 0.0033 0.0016 'International Tables Vol C Tables 4.2.6.8 and 6.1.1.4'
H H 0.0000 0.0000 'International Tables Vol C Tables 4.2.6.8 and 6.1.1.4'

loop_
_geom_angle_atom_site_label_1
_geom_angle_atom_site_label_2
_geom_angle_atom_site_label_3
_geom_angle_site_symmetry_1
_geom_angle_site_symmetry_3
_geom_angle
_geom_angle_publ_flag
O1 Rh1 O1 . 4_757 75.49(11) yes
O1 Rh1 C7 . . 157.46(14) no
O1 Rh1 C7 4_757 . 98.40(14) no
O1 Rh1 C6 . . 161.76(13) no
O1 Rh1 C6 4_757 . 97.58(12) no
C7 Rh1 C6 . . 39.0(2) yes
O1 Rh1 C10 . . 95.49(13) no
O1 Rh1 C10 4_757 . 157.07(13) no
C7 Rh1 C10 . . 81.8(2) yes
C6 Rh1 C10 . . 96.7(2) yes
O1 Rh1 C3 . . 98.99(12) no
O1 Rh1 C3 4_757 . 162.22(13) no
C7 Rh1 C3 . . 92.8(2) yes
C6 Rh1 C3 . . 82.46(15) yes
C10 Rh1 C3 . . 38.5(2) yes
O1 Rh1 Rh1 . 4_757 46.56(7) no
O1 Rh1 Rh1 4_757 4_757 46.28(6) no
C7 Rh1 Rh1 . 4_757 113.90(13) no
C6 Rh1 Rh1 . 4_757 137.57(11) no
C10 Rh1 Rh1 . 4_757 112.59(12) no
C3 Rh1 Rh1 . 4_757 139.17(11) no
C1 O1 Rh1 . . 127.2(2) yes
C1 O1 Rh1 . 4_757 127.7(2) yes
Rh1 O1 Rh1 . 4_757 87.16(9) yes
O1 C1 C2 . . 111.7(3) yes
C10 C3 C4 . . 123.1(4) yes
C10 C3 Rh1 . . 70.3(2) no
C4 C3 Rh1 . . 112.7(3) no
C5 C4 C3 . . 113.8(4) yes
C4 C5 C6 . . 115.6(3) yes
C7 C6 C5 . . 124.2(4) yes
C7 C6 Rh1 . . 70.4(2) no
C5 C6 Rh1 . . 111.4(3) no
C6 C7 C8 . . 122.4(4) yes
C6 C7 Rh1 . . 70.6(2) no
C8 C7 Rh1 . . 113.3(3) no
C9 C8 C7 . . 113.8(4) yes
C8 C9 C10 . . 113.8(4) yes
C3 C10 C9 . . 126.3(4) yes
C3 C10 Rh1 . . 71.1(2) no
C9 C10 Rh1 . . 111.8(3) no

loop_
_geom_bond_atom_site_label_1
_geom_bond_atom_site_label_2
_geom_bond_site_symmetry_2
_geom_bond_distance
_geom_bond_publ_flag
Rh1 O1 . 2.065(2) yes
Rh1 O1 4_757 2.074(2) yes
Rh1 C7 . 2.088(4) yes
Rh1 C6 . 2.091(4) yes
Rh1 C10 . 2.094(4) yes
Rh1 C3 . 2.104(4) yes
Rh1 Rh1 4_757 2.8533(6) no
O1 C1 . 1.417(4) yes
O1 Rh1 4_757 2.074(2) yes
C1 C2 . 1.500(6) yes
C3 C10 . 1.386(5) yes
C3 C4 . 1.528(6) yes
C4 C5 . 1.465(6) yes
C5 C6 . 1.512(6) yes
C6 C7 . 1.394(6) yes
C7 C8 . 1.525(6) yes
C8 C9 . 1.461(7) yes
C9 C10 . 1.513(5) yes

loop_
_geom_torsion_atom_site_label_1
_geom_torsion_atom_site_label_2
_geom_torsion_atom_site_label_3
_geom_torsion_atom_site_label_4
_geom_torsion_site_symmetry_1
_geom_torsion_site_symmetry_4
_geom_torsion
O1 Rh1 O1 C1 4_757 . -179.5(3)
C7 Rh1 O1 C1 . . -102.7(4)
C6 Rh1 O1 C1 . . 111.0(5)
C10 Rh1 O1 C1 . . -20.9(3)
C3 Rh1 O1 C1 . . 17.8(3)
Rh1 Rh1 O1 C1 4_757 . -137.0(3)
O1 Rh1 O1 Rh1 4_757 4_757 -42.43(11)
C7 Rh1 O1 Rh1 . 4_757 34.3(4)
C6 Rh1 O1 Rh1 . 4_757 -112.0(4)
C10 Rh1 O1 Rh1 . 4_757 116.14(13)
C3 Rh1 O1 Rh1 . 4_757 154.85(12)
Rh1 Rh1 O1 Rh1 4_757 4_757 0.0
Rh1 O1 C1 C2 . . -138.4(3)
Rh1 O1 C1 C2 4_757 . 101.0(4)
O1 Rh1 C3 C10 . . -87.5(2)
O1 Rh1 C3 C10 4_757 . -157.8(3)
C7 Rh1 C3 C10 . . 73.2(2)
C6 Rh1 C3 C10 . . 110.8(2)
C10 Rh1 C3 C10 . . 0.0
Rh1 Rh1 C3 C10 4_757 . -59.4(3)
O1 Rh1 C3 C4 . . 153.8(3)
O1 Rh1 C3 C4 4_757 . 83.5(5)
C7 Rh1 C3 C4 . . -45.5(3)
C6 Rh1 C3 C4 . . -7.8(3)
C10 Rh1 C3 C4 . . -118.7(4)
Rh1 Rh1 C3 C4 4_757 . -178.0(3)
C10 C3 C4 C5 . . -83.1(6)
Rh1 C3 C4 C5 . . -2.4(6)
C3 C4 C5 C6 . . 16.5(7)
C4 C5 C6 C7 . . 57.6(6)
C4 C5 C6 Rh1 . . -22.7(6)
O1 Rh1 C6 C7 . . 160.2(3)
O1 Rh1 C6 C7 4_757 . 94.0(2)
C7 Rh1 C6 C7 . . 0.0000(10)
C10 Rh1 C6 C7 . . -68.0(3)
C3 Rh1 C6 C7 . . -103.9(3)
Rh1 Rh1 C6 C7 4_757 . 66.6(3)
O1 Rh1 C6 C5 . . -79.7(5)
O1 Rh1 C6 C5 4_757 . -145.9(3)
C7 Rh1 C6 C5 . . 120.1(4)
C10 Rh1 C6 C5 . . 52.1(3)
C3 Rh1 C6 C5 . . 16.2(3)
Rh1 Rh1 C6 C5 4_757 . -173.3(2)
C5 C6 C7 C8 . . 2.8(6)
Rh1 C6 C7 C8 . . 105.9(4)
C5 C6 C7 Rh1 . . -103.1(4)
Rh1 C6 C7 Rh1 . . 0.0
O1 Rh1 C7 C6 . . -163.9(3)
O1 Rh1 C7 C6 4_757 . -91.7(2)
C6 Rh1 C7 C6 . . 0.0
C10 Rh1 C7 C6 . . 111.5(3)
C3 Rh1 C7 C6 . . 74.4(2)
Rh1 Rh1 C7 C6 4_757 . -137.4(2)
O1 Rh1 C7 C8 . . 78.2(5)
O1 Rh1 C7 C8 4_757 . 150.5(4)
C6 Rh1 C7 C8 . . -117.8(5)
C10 Rh1 C7 C8 . . -6.3(4)
C3 Rh1 C7 C8 . . -43.4(4)
Rh1 Rh1 C7 C8 4_757 . 104.8(4)
C6 C7 C8 C9 . . -87.6(6)
Rh1 C7 C8 C9 . . -6.5(6)
C7 C8 C9 C10 . . 21.4(7)
C4 C3 C10 C9 . . 1.2(6)
Rh1 C3 C10 C9 . . -103.6(4)
C4 C3 C10 Rh1 . . 104.8(4)
Rh1 C3 C10 Rh1 . . 0.0
C8 C9 C10 C3 . . 55.7(7)
C8 C9 C10 Rh1 . . -26.4(6)
O1 Rh1 C10 C3 . . 97.5(2)
O1 Rh1 C10 C3 4_757 . 162.8(3)
C7 Rh1 C10 C3 . . -105.0(2)
C6 Rh1 C10 C3 . . -68.9(2)
C3 Rh1 C10 C3 . . 0.0
Rh1 Rh1 C10 C3 4_757 . 142.5(2)
O1 Rh1 C10 C9 . . -140.0(4)
O1 Rh1 C10 C9 4_757 . -74.7(5)
C7 Rh1 C10 C9 . . 17.5(4)
C6 Rh1 C10 C9 . . 53.6(4)
C3 Rh1 C10 C9 . . 122.5(4)
Rh1 Rh1 C10 C9 4_757 . -95.1(4)
